data_7026196
loop_
_publ_author_name
'Hashimoto, Hisako'
'Suzuki, Toshinori'
'Tobita, Hiromi'

_publ_section_title
;
 Synthesis of \h(2)-cyclooctene iridium and rhodium complexes supported by
 a novel P,N-chelate ligand and their reactivity toward hydrosilanes:
 facile Cl migration from metal to silicon via silylene complex
 intermediates and formation of a base-stabilised silylene complex.
;
_journal_issue 39
_journal_name_full 'Dalton transactions (Cambridge, England : 2003)'
_journal_page_first 9386
_journal_page_last 9400
_journal_paper_doi 10.1039/c0dt00264j
_journal_volume 39
_journal_year 2010
_chemical_formula_moiety 'C52 H81 Cl2 Ir2 N2 P2 Si, C7 H8'
_chemical_formula_sum 'C59 H89 Cl2 Ir2 N2 P2 Si'
_chemical_formula_weight 1371.65
_chemical_name_systematic
;
?
;
_space_group_IT_number 2
_symmetry_cell_setting triclinic
_symmetry_space_group_name_Hall '-P 1'
_symmetry_space_group_name_H-M 'P -1'
_atom_sites_solution_hydrogens geom
_atom_sites_solution_primary direct
_atom_sites_solution_secondary difmap
_audit_creation_method SHELXL-97
_cell_angle_alpha 71.710(2)
_cell_angle_beta 80.573(2)
_cell_angle_gamma 69.440(2)
_cell_formula_units_Z 2
_cell_length_a 12.1763(8)
_cell_length_b 15.2748(8)
_cell_length_c 17.6511(12)
_cell_measurement_reflns_used 12585
_cell_measurement_temperature 150(2)
_cell_measurement_theta_max 27.42
_cell_measurement_theta_min 1.22
_cell_volume 2913.2(3)
_computing_cell_refinement PROCESS-AUTO
_computing_data_collection PROCESS-AUTO
_computing_data_reduction 'teXsan Ver. 1.11'
_computing_molecular_graphics ORTEP
_computing_structure_refinement 'SHELXL-97 (Sheldrick, 1997)'
_computing_structure_solution 'SHELXS-97 (Sheldrick, 1990)'
_diffrn_ambient_temperature 150(2)
_diffrn_detector_area_resol_mean 10.00
_diffrn_measured_fraction_theta_full 0.948
_diffrn_measured_fraction_theta_max 0.948
_diffrn_measurement_device_type 'Rigaku RAXIS-RAPID Imaging Plate'
_diffrn_measurement_method \w
_diffrn_radiation_monochromator graphite
_diffrn_radiation_source 'fine-focus sealed tube'
_diffrn_radiation_type MoK\a
_diffrn_radiation_wavelength 0.71069
_diffrn_reflns_av_R_equivalents 0.0539
_diffrn_reflns_av_sigmaI/netI 0.0611
_diffrn_reflns_limit_h_max 15
_diffrn_reflns_limit_h_min -15
_diffrn_reflns_limit_k_max 19
_diffrn_reflns_limit_k_min -18
_diffrn_reflns_limit_l_max 22
_diffrn_reflns_limit_l_min -22
_diffrn_reflns_number 26343
_diffrn_reflns_theta_full 27.42
_diffrn_reflns_theta_max 27.42
_diffrn_reflns_theta_min 1.22
_exptl_absorpt_coefficient_mu 4.769
_exptl_absorpt_correction_T_max 0.6220
_exptl_absorpt_correction_T_min 0.4978
_exptl_absorpt_correction_type integration
_exptl_absorpt_process_details 'NUMABS (Higashi, 1999)'
_exptl_crystal_colour yellow
_exptl_crystal_density_diffrn 1.564
_exptl_crystal_density_method 'not measured'
_exptl_crystal_description block
_exptl_crystal_F_000 1378
_exptl_crystal_size_max 0.17
_exptl_crystal_size_mid 0.15
_exptl_crystal_size_min 0.11
_refine_diff_density_max 1.231
_refine_diff_density_min -2.298
_refine_diff_density_rms 0.366
_refine_ls_extinction_method none
_refine_ls_goodness_of_fit_ref 1.255
_refine_ls_hydrogen_treatment constr
_refine_ls_matrix_type full
_refine_ls_number_parameters 614
_refine_ls_number_reflns 12585
_refine_ls_number_restraints 0
_refine_ls_restrained_S_all 1.255
_refine_ls_R_factor_all 0.0854
_refine_ls_R_factor_gt 0.0601
_refine_ls_shift/su_max 0.000
_refine_ls_shift/su_mean 0.000
_refine_ls_structure_factor_coef Fsqd
_refine_ls_weighting_details 'calc w=1/[\s^2^(Fo^2^)+(0.0674P)^2^+16.5323P] where P=(Fo^2^+2Fc^2^)/3'
_refine_ls_weighting_scheme calc
_refine_ls_wR_factor_gt 0.1426
_refine_ls_wR_factor_ref 0.1565
_reflns_number_gt 9998
_reflns_number_total 12585
_reflns_threshold_expression >2sigma(I)
_cod_data_source_file c0dt00264j.txt
_cod_data_source_block (PcyN-P,N)2Ir2H(m-Cl)(m-H)[m-SiMeCl(C6H3-2,4,-Me2-6-CH)-Si,C,C]-(7)?C7H8
_cod_database_code 7026196

loop_
_symmetry_equiv_pos_as_xyz
'x, y, z'
'-x, -y, -z'

loop_
_atom_site_label
_atom_site_type_symbol
_atom_site_fract_x
_atom_site_fract_y
_atom_site_fract_z
_atom_site_U_iso_or_equiv
_atom_site_adp_type
_atom_site_occupancy
_atom_site_symmetry_multiplicity
_atom_site_calc_flag
_atom_site_refinement_flags
_atom_site_disorder_assembly
_atom_site_disorder_group
Ir1 Ir 0.23755(3) 0.30318(2) 0.24462(2) 0.01583(10) Uani 1 1 d . . .
Ir2 Ir 0.16212(3) 0.49761(3) 0.17276(2) 0.01804(11) Uani 1 1 d . . .
Cl1 Cl 0.0362(2) 0.39298(17) 0.17157(15) 0.0246(5) Uani 1 1 d . . .
Cl2 Cl 0.5272(2) 0.17633(19) 0.34186(17) 0.0318(6) Uani 1 1 d . . .
P1 P 0.2137(2) 0.18069(17) 0.35066(14) 0.0166(5) Uani 1 1 d . A .
P2 P 0.0443(2) 0.64651(17) 0.16828(14) 0.0184(5) Uani 1 1 d . . .
Si1 Si 0.4046(2) 0.31138(19) 0.28045(16) 0.0202(5) Uani 1 1 d . . .
N1 N 0.3149(7) 0.1823(6) 0.1813(5) 0.0193(16) Uani 1 1 d . . .
N2 N 0.1915(7) 0.5613(6) 0.0378(5) 0.0215(17) Uani 1 1 d . . .
C1 C 0.2984(8) 0.0688(7) 0.3206(6) 0.0198(19) Uiso 1 1 d . . .
C2 C 0.3435(9) 0.0835(7) 0.2398(6) 0.021(2) Uani 1 1 d . . .
C3 C 0.4099(9) 0.0021(8) 0.2129(7) 0.029(2) Uani 1 1 d . . .
H1 H 0.4391 0.0102 0.1587 0.035 Uiso 1 1 calc R . .
C4 C 0.4330(9) -0.0908(7) 0.2660(6) 0.028(2) Uani 1 1 d . . .
H2 H 0.4776 -0.1452 0.2467 0.033 Uiso 1 1 calc R . .
C5 C 0.3937(10) -0.1072(9) 0.3461(8) 0.037(3) Uani 1 1 d . . .
C6 C 0.3208(9) -0.0235(7) 0.3709(6) 0.027(2) Uani 1 1 d . . .
H3 H 0.2868 -0.0322 0.4241 0.033 Uiso 1 1 calc R . .
C7 C 0.4122(11) -0.2071(7) 0.4008(8) 0.038(3) Uani 1 1 d . . .
H4 H 0.3841 -0.2447 0.3769 0.057 Uiso 1 1 calc R . .
H5 H 0.3686 -0.2032 0.4521 0.057 Uiso 1 1 calc R . .
H6 H 0.4962 -0.2393 0.4094 0.057 Uiso 1 1 calc R . .
C8 C 0.2645(8) 0.1741(6) 0.4472(5) 0.0148(17) Uani 1 1 d . . .
H7 H 0.3276 0.2054 0.4303 0.018 Uiso 1 1 calc R . .
C9 C 0.3234(8) 0.0766(7) 0.5050(6) 0.023(2) Uani 1 1 d . . .
H8 H 0.3857 0.0352 0.4759 0.028 Uiso 1 1 calc R . .
H9 H 0.2649 0.0428 0.5299 0.028 Uiso 1 1 calc R . .
C10 C 0.3769(9) 0.0939(7) 0.5700(6) 0.025(2) Uani 1 1 d . . .
H10 H 0.4130 0.0307 0.6088 0.030 Uiso 1 1 calc R . .
H11 H 0.4396 0.1230 0.5450 0.030 Uiso 1 1 calc R . .
C11 C 0.2854(9) 0.1604(8) 0.6134(6) 0.027(2) Uani 1 1 d . . .
H12 H 0.3238 0.1732 0.6523 0.032 Uiso 1 1 calc R . .
H13 H 0.2277 0.1279 0.6435 0.032 Uiso 1 1 calc R . .
C12 C 0.2222(9) 0.2558(7) 0.5562(6) 0.026(2) Uani 1 1 d . . .
H14 H 0.1589 0.2953 0.5862 0.031 Uiso 1 1 calc R . .
H15 H 0.2781 0.2923 0.5317 0.031 Uiso 1 1 calc R . .
C13 C 0.1700(9) 0.2416(7) 0.4912(6) 0.023(2) Uani 1 1 d . . .
H16 H 0.1353 0.3055 0.4526 0.028 Uiso 1 1 calc R . .
H17 H 0.1065 0.2130 0.5147 0.028 Uiso 1 1 calc R . .
C14 C 0.0641(9) 0.1678(8) 0.3766(6) 0.027(2) Uani 1 1 d . . .
H18 H 0.0650 0.1215 0.4312 0.032 Uiso 0.517(15) 1 calc PR A 1
H19 H 0.0199 0.2311 0.3889 0.032 Uiso 0.483(15) 1 calc PR A 2
C15 C -0.0304(18) 0.2551(15) 0.3776(12) 0.028(5) Uiso 0.517(15) 1 d P A 1
C16 C -0.146(2) 0.2316(17) 0.4063(14) 0.037(6) Uiso 0.517(15) 1 d P A 1
C17 C -0.175(3) 0.184(2) 0.352(2) 0.054(8) Uiso 0.517(15) 1 d P A 1
C18 C -0.0736(18) 0.0924(15) 0.3420(13) 0.030(5) Uiso 0.517(15) 1 d P A 1
C19 C 0.0426(16) 0.1172(14) 0.3139(11) 0.021(4) Uiso 0.517(15) 1 d P A 1
C20 C -0.0019(18) 0.1787(15) 0.3058(12) 0.022(5) Uiso 0.483(15) 1 d P A 2
C21 C -0.144(2) 0.1960(17) 0.3275(15) 0.026(5) Uiso 0.483(15) 1 d P A 2
C22 C -0.162(2) 0.118(2) 0.3995(17) 0.042(6) Uiso 0.483(15) 1 d P A 2
C23 C -0.097(2) 0.1173(16) 0.4719(14) 0.030(5) Uiso 0.483(15) 1 d P A 2
C24 C 0.0345(19) 0.0978(15) 0.4527(13) 0.026(5) Uiso 0.483(15) 1 d P A 2
C25 C 0.4224(9) 0.1955(8) 0.1318(6) 0.030(2) Uani 1 1 d . . .
H20 H 0.4857 0.1787 0.1669 0.044 Uiso 1 1 calc R . .
H21 H 0.4055 0.2634 0.0997 0.044 Uiso 1 1 calc R . .
H22 H 0.4466 0.1530 0.0964 0.044 Uiso 1 1 calc R . .
C26 C 0.2264(10) 0.1902(7) 0.1284(7) 0.032(3) Uani 1 1 d . . .
H23 H 0.1597 0.1734 0.1612 0.048 Uiso 1 1 calc R . .
H24 H 0.2623 0.1453 0.0952 0.048 Uiso 1 1 calc R . .
H25 H 0.1990 0.2570 0.0940 0.048 Uiso 1 1 calc R . .
C27 C 0.0573(9) 0.7164(7) 0.0645(5) 0.0204(19) Uani 1 1 d . . .
C28 C 0.1228(9) 0.6650(7) 0.0097(6) 0.022(2) Uani 1 1 d . . .
C29 C 0.1229(9) 0.7116(8) -0.0713(6) 0.027(2) Uani 1 1 d . . .
H26 H 0.1653 0.6763 -0.1084 0.032 Uiso 1 1 calc R . .
C30 C 0.0604(9) 0.8108(8) -0.0986(6) 0.029(2) Uani 1 1 d . . .
H27 H 0.0605 0.8422 -0.1543 0.035 Uiso 1 1 calc R . .
C31 C -0.0016(9) 0.8643(7) -0.0456(6) 0.023(2) Uani 1 1 d . . .
C32 C -0.0039(9) 0.8153(7) 0.0350(6) 0.024(2) Uani 1 1 d . . .
H28 H -0.0489 0.8504 0.0717 0.029 Uiso 1 1 calc R . .
C33 C -0.0662(11) 0.9712(8) -0.0760(7) 0.039(3) Uani 1 1 d . . .
H29 H -0.1199 0.9815 -0.1160 0.059 Uiso 1 1 calc R . .
H30 H -0.0096 1.0060 -0.1004 0.059 Uiso 1 1 calc R . .
H31 H -0.1112 0.9958 -0.0314 0.059 Uiso 1 1 calc R . .
C34 C 0.0820(8) 0.7068(7) 0.2314(6) 0.022(2) Uani 1 1 d . . .
H32 H 0.0976 0.6572 0.2844 0.026 Uiso 1 1 calc R . .
C35 C 0.1975(9) 0.7290(8) 0.2022(7) 0.030(2) Uani 1 1 d . . .
H33 H 0.1860 0.7829 0.1522 0.035 Uiso 1 1 calc R . .
H34 H 0.2582 0.6709 0.1905 0.035 Uiso 1 1 calc R . .
C36 C 0.2397(10) 0.7575(9) 0.2657(8) 0.037(3) Uani 1 1 d . . .
H35 H 0.2580 0.7013 0.3140 0.044 Uiso 1 1 calc R . .
H36 H 0.3129 0.7736 0.2448 0.044 Uiso 1 1 calc R . .
C37 C 0.1490(10) 0.8434(8) 0.2886(7) 0.035(3) Uani 1 1 d . . .
H37 H 0.1399 0.9024 0.2427 0.042 Uiso 1 1 calc R . .
H38 H 0.1758 0.8547 0.3336 0.042 Uiso 1 1 calc R . .
C38 C 0.0303(10) 0.8257(8) 0.3129(7) 0.032(2) Uani 1 1 d . . .
H39 H -0.0290 0.8855 0.3226 0.038 Uiso 1 1 calc R . .
H40 H 0.0370 0.7731 0.3636 0.038 Uiso 1 1 calc R . .
C39 C -0.0120(9) 0.7975(7) 0.2496(6) 0.028(2) Uani 1 1 d . . .
H41 H -0.0265 0.8522 0.2002 0.033 Uiso 1 1 calc R . .
H42 H -0.0866 0.7835 0.2694 0.033 Uiso 1 1 calc R . .
C40 C -0.1168(8) 0.6703(7) 0.1853(6) 0.020(2) Uani 1 1 d . . .
H43 H -0.1542 0.7407 0.1831 0.024 Uiso 1 1 calc R . .
C41 C -0.1467(9) 0.6119(8) 0.2666(6) 0.029(2) Uani 1 1 d . . .
H44 H -0.1160 0.6276 0.3075 0.035 Uiso 1 1 calc R . .
H45 H -0.1081 0.5418 0.2711 0.035 Uiso 1 1 calc R . .
C42 C -0.2817(9) 0.6326(9) 0.2832(7) 0.038(3) Uani 1 1 d . . .
H46 H -0.2978 0.5902 0.3361 0.045 Uiso 1 1 calc R . .
H47 H -0.3200 0.7012 0.2841 0.045 Uiso 1 1 calc R . .
C43 C -0.3311(11) 0.6138(10) 0.2200(9) 0.047(3) Uani 1 1 d . . .
H48 H -0.4175 0.6310 0.2297 0.056 Uiso 1 1 calc R . .
H49 H -0.2991 0.5436 0.2234 0.056 Uiso 1 1 calc R . .
C44 C -0.3025(10) 0.6717(10) 0.1368(8) 0.042(3) Uani 1 1 d . . .
H50 H -0.3417 0.7420 0.1312 0.050 Uiso 1 1 calc R . .
H51 H -0.3329 0.6542 0.0969 0.050 Uiso 1 1 calc R . .
C45 C -0.1683(9) 0.6514(8) 0.1203(7) 0.032(2) Uani 1 1 d . . .
H52 H -0.1299 0.5829 0.1191 0.038 Uiso 1 1 calc R . .
H53 H -0.1524 0.6939 0.0674 0.038 Uiso 1 1 calc R . .
C46 C 0.3180(9) 0.5519(8) 0.0201(7) 0.034(3) Uani 1 1 d . . .
H54 H 0.3334 0.5758 -0.0376 0.052 Uiso 1 1 calc R . .
H55 H 0.3656 0.4833 0.0389 0.052 Uiso 1 1 calc R . .
H56 H 0.3386 0.5903 0.0475 0.052 Uiso 1 1 calc R . .
C47 C 0.1631(11) 0.5023(8) -0.0051(6) 0.031(2) Uani 1 1 d . . .
H57 H 0.0787 0.5114 0.0024 0.047 Uiso 1 1 calc R . .
H58 H 0.2072 0.4334 0.0165 0.047 Uiso 1 1 calc R . .
H59 H 0.1849 0.5235 -0.0622 0.047 Uiso 1 1 calc R . .
C48 C 0.5116(8) 0.3591(8) 0.1982(6) 0.023(2) Uani 1 1 d . . .
H60 H 0.4683 0.4219 0.1631 0.035 Uiso 1 1 calc R . .
H61 H 0.5484 0.3124 0.1668 0.035 Uiso 1 1 calc R . .
H62 H 0.5724 0.3674 0.2230 0.035 Uiso 1 1 calc R . .
C49 C 0.3493(8) 0.3939(7) 0.3477(6) 0.022(2) Uani 1 1 d . . .
C50 C 0.2255(9) 0.4364(7) 0.3470(5) 0.0197(19) Uani 1 1 d . . .
C51 C 0.1672(9) 0.4934(7) 0.3986(6) 0.024(2) Uani 1 1 d . . .
H63 H 0.0838 0.5187 0.4003 0.029 Uiso 1 1 calc R . .
C52 C 0.2276(9) 0.5145(7) 0.4480(6) 0.022(2) Uani 1 1 d . . .
C53 C 0.3486(10) 0.4774(8) 0.4445(7) 0.033(3) Uani 1 1 d . . .
H64 H 0.3908 0.4925 0.4767 0.039 Uiso 1 1 calc R . .
C54 C 0.4108(9) 0.4186(7) 0.3951(6) 0.026(2) Uani 1 1 d . . .
C55 C 0.1577(8) 0.4200(6) 0.2924(5) 0.0190(19) Uani 1 1 d . . .
H65 H 0.0759 0.4232 0.3148 0.023 Uiso 1 1 calc R . .
C56 C 0.5443(9) 0.3822(9) 0.3927(7) 0.033(3) Uani 1 1 d . . .
H66 H 0.5709 0.4013 0.4327 0.050 Uiso 1 1 calc R . .
H67 H 0.5756 0.4107 0.3394 0.050 Uiso 1 1 calc R . .
H68 H 0.5725 0.3111 0.4043 0.050 Uiso 1 1 calc R . .
C57 C 0.1623(11) 0.5756(9) 0.5039(7) 0.038(3) Uani 1 1 d . . .
H69 H 0.1597 0.5333 0.5585 0.056 Uiso 1 1 calc R . .
H70 H 0.0820 0.6118 0.4873 0.056 Uiso 1 1 calc R . .
H71 H 0.2028 0.6215 0.5024 0.056 Uiso 1 1 calc R . .
C58 C 0.7072(10) 0.0563(9) 0.1117(7) 0.039(3) Uani 1 1 d . . .
C59 C 0.6906(10) 0.1434(9) 0.0507(8) 0.038(3) Uani 1 1 d . . .
H72 H 0.7093 0.1952 0.0587 0.045 Uiso 1 1 calc R . .
C60 C 0.6476(11) 0.1559(13) -0.0212(9) 0.056(4) Uani 1 1 d . . .
H73 H 0.6343 0.2162 -0.0616 0.067 Uiso 1 1 calc R . .
C61 C 0.6247(13) 0.0800(15) -0.0331(11) 0.066(5) Uani 1 1 d . . .
H74 H 0.5953 0.0876 -0.0822 0.079 Uiso 1 1 calc R . .
C62 C 0.6439(14) -0.0085(15) 0.0258(14) 0.080(6) Uani 1 1 d . . .
H75 H 0.6283 -0.0610 0.0167 0.096 Uiso 1 1 calc R . .
C63 C 0.6858(12) -0.0198(11) 0.0974(11) 0.057(4) Uani 1 1 d . . .
H76 H 0.7000 -0.0805 0.1372 0.068 Uiso 1 1 calc R . .
C64 C 0.7438(13) 0.0450(12) 0.1921(8) 0.059(4) Uani 1 1 d . . .
H77 H 0.6820 0.0323 0.2330 0.089 Uiso 1 1 calc R . .
H78 H 0.7565 0.1049 0.1922 0.089 Uiso 1 1 calc R . .
H79 H 0.8169 -0.0096 0.2038 0.089 Uiso 1 1 calc R . .

loop_
_atom_site_aniso_label
_atom_site_aniso_U_11
_atom_site_aniso_U_22
_atom_site_aniso_U_33
_atom_site_aniso_U_23
_atom_site_aniso_U_13
_atom_site_aniso_U_12
Ir1 0.01615(18) 0.01535(18) 0.01538(19) -0.00641(14) -0.00089(13) -0.00245(14)
Ir2 0.02006(19) 0.01784(18) 0.01563(19) -0.00516(14) -0.00170(14) -0.00461(15)
Cl1 0.0225(11) 0.0264(11) 0.0256(12) -0.0082(9) -0.0062(9) -0.0056(10)
Cl2 0.0222(12) 0.0291(12) 0.0380(15) -0.0096(11) -0.0028(10) -0.0002(11)
P1 0.0171(11) 0.0173(11) 0.0160(11) -0.0079(9) -0.0014(9) -0.0030(9)
P2 0.0202(12) 0.0172(11) 0.0166(11) -0.0046(9) -0.0017(9) -0.0041(10)
Si1 0.0192(13) 0.0210(12) 0.0212(13) -0.0092(10) 0.0014(10) -0.0057(11)
N1 0.025(4) 0.020(4) 0.016(4) -0.007(3) -0.001(3) -0.008(3)
N2 0.032(5) 0.020(4) 0.014(4) -0.001(3) 0.000(3) -0.013(4)
C2 0.029(5) 0.023(5) 0.015(4) -0.011(4) 0.000(4) -0.009(4)
C3 0.031(6) 0.029(5) 0.029(6) -0.017(4) 0.007(4) -0.007(5)
C4 0.028(5) 0.023(5) 0.027(5) -0.011(4) 0.003(4) -0.001(4)
C5 0.035(6) 0.040(6) 0.045(7) -0.012(5) -0.025(5) -0.012(5)
C6 0.032(6) 0.021(5) 0.029(6) -0.015(4) -0.011(4) 0.001(4)
C7 0.047(7) 0.018(5) 0.046(7) -0.002(5) -0.023(6) -0.002(5)
C8 0.019(4) 0.020(4) 0.006(4) -0.004(3) -0.002(3) -0.007(4)
C9 0.017(5) 0.025(5) 0.027(5) -0.012(4) -0.007(4) 0.001(4)
C10 0.024(5) 0.027(5) 0.019(5) -0.006(4) -0.005(4) -0.003(4)
C11 0.035(6) 0.034(5) 0.016(5) -0.009(4) -0.008(4) -0.011(5)
C12 0.032(5) 0.028(5) 0.019(5) -0.012(4) -0.001(4) -0.005(4)
C13 0.024(5) 0.017(4) 0.021(5) -0.003(4) 0.001(4) 0.000(4)
C14 0.027(5) 0.042(6) 0.017(5) -0.004(4) -0.003(4) -0.022(5)
C25 0.031(6) 0.029(5) 0.030(6) -0.022(5) 0.010(4) -0.005(5)
C26 0.042(6) 0.023(5) 0.030(6) -0.011(4) -0.015(5) 0.000(5)
C27 0.028(5) 0.025(5) 0.010(4) 0.000(4) -0.005(4) -0.013(4)
C28 0.025(5) 0.025(5) 0.018(5) -0.001(4) -0.004(4) -0.013(4)
C29 0.028(5) 0.036(6) 0.019(5) -0.009(4) 0.000(4) -0.011(5)
C30 0.034(6) 0.035(6) 0.018(5) 0.001(4) -0.007(4) -0.014(5)
C31 0.026(5) 0.022(5) 0.025(5) 0.000(4) -0.005(4) -0.016(4)
C32 0.028(5) 0.021(5) 0.024(5) -0.008(4) -0.001(4) -0.006(4)
C33 0.048(7) 0.023(5) 0.035(6) 0.003(5) -0.011(5) -0.005(5)
C34 0.022(5) 0.019(4) 0.019(5) 0.000(4) -0.003(4) -0.003(4)
C35 0.034(6) 0.028(5) 0.036(6) -0.014(5) 0.005(5) -0.020(5)
C36 0.034(6) 0.042(7) 0.045(7) -0.020(6) -0.001(5) -0.019(5)
C37 0.042(7) 0.027(5) 0.044(7) -0.014(5) -0.008(5) -0.015(5)
C38 0.034(6) 0.034(6) 0.032(6) -0.020(5) 0.000(5) -0.008(5)
C39 0.033(6) 0.023(5) 0.028(5) -0.016(4) 0.000(4) -0.004(4)
C40 0.012(4) 0.020(4) 0.030(5) -0.015(4) -0.005(4) 0.002(4)
C41 0.019(5) 0.038(6) 0.029(6) -0.009(5) -0.001(4) -0.008(5)
C42 0.025(5) 0.047(7) 0.036(7) -0.008(5) 0.005(5) -0.012(5)
C43 0.027(6) 0.051(8) 0.069(10) -0.020(7) -0.006(6) -0.016(6)
C44 0.030(6) 0.049(7) 0.050(8) -0.018(6) -0.016(5) -0.007(6)
C45 0.030(6) 0.030(5) 0.036(6) -0.009(5) -0.012(5) -0.006(5)
C46 0.028(6) 0.035(6) 0.026(6) 0.003(5) 0.002(4) -0.005(5)
C47 0.050(7) 0.031(5) 0.014(5) -0.006(4) -0.005(4) -0.013(5)
C48 0.010(4) 0.034(5) 0.031(5) -0.009(4) 0.006(4) -0.015(4)
C49 0.021(5) 0.023(5) 0.022(5) -0.009(4) 0.000(4) -0.006(4)
C50 0.030(5) 0.019(4) 0.012(4) -0.004(3) -0.006(4) -0.009(4)
C51 0.030(5) 0.020(4) 0.018(5) -0.005(4) 0.000(4) -0.002(4)
C52 0.031(5) 0.017(4) 0.018(5) -0.005(4) -0.003(4) -0.005(4)
C53 0.044(7) 0.028(5) 0.028(6) -0.013(4) -0.010(5) -0.006(5)
C54 0.026(5) 0.028(5) 0.024(5) -0.005(4) -0.004(4) -0.009(4)
C55 0.018(4) 0.016(4) 0.016(4) -0.001(3) -0.002(3) 0.000(4)
C56 0.025(5) 0.045(7) 0.035(6) -0.018(5) -0.009(5) -0.009(5)
C57 0.044(7) 0.038(6) 0.027(6) -0.019(5) -0.002(5) -0.001(5)
C58 0.030(6) 0.042(6) 0.035(6) -0.013(5) 0.012(5) -0.005(5)
C59 0.028(6) 0.042(7) 0.045(7) -0.014(6) 0.007(5) -0.015(5)
C60 0.036(7) 0.092(12) 0.040(8) -0.022(8) 0.011(6) -0.022(8)
C61 0.052(9) 0.113(15) 0.063(11) -0.058(11) 0.014(8) -0.042(10)
C62 0.054(10) 0.091(14) 0.134(19) -0.090(14) 0.042(11) -0.041(10)
C63 0.050(8) 0.049(8) 0.081(12) -0.039(8) 0.028(8) -0.024(7)
C64 0.055(9) 0.067(10) 0.038(8) -0.013(7) 0.000(6) -0.002(8)

loop_
_atom_type_symbol
_atom_type_description
_atom_type_scat_dispersion_real
_atom_type_scat_dispersion_imag
_atom_type_scat_source
C C 0.0033 0.0016 'International Tables Vol C Tables 4.2.6.8 and 6.1.1.4'
H H 0.0000 0.0000 'International Tables Vol C Tables 4.2.6.8 and 6.1.1.4'
Cl Cl 0.1484 0.1585 'International Tables Vol C Tables 4.2.6.8 and 6.1.1.4'
Ir Ir -1.4442 7.9887 'International Tables Vol C Tables 4.2.6.8 and 6.1.1.4'
N N 0.0061 0.0033 'International Tables Vol C Tables 4.2.6.8 and 6.1.1.4'
P P 0.1023 0.0942 'International Tables Vol C Tables 4.2.6.8 and 6.1.1.4'
Si Si 0.0817 0.0704 'International Tables Vol C Tables 4.2.6.8 and 6.1.1.4'

loop_
_geom_angle_atom_site_label_1
_geom_angle_atom_site_label_2
_geom_angle_atom_site_label_3
_geom_angle
C55 Ir1 P1 99.9(3)
C55 Ir1 Si1 83.0(3)
P1 Ir1 Si1 97.75(9)
C55 Ir1 N1 174.4(3)
P1 Ir1 N1 83.7(2)
Si1 Ir1 N1 100.9(2)
C55 Ir1 Cl1 77.0(3)
P1 Ir1 Cl1 108.64(8)
Si1 Ir1 Cl1 149.08(9)
N1 Ir1 Cl1 97.9(2)
C55 Ir1 Ir2 49.1(2)
P1 Ir1 Ir2 146.24(6)
Si1 Ir1 Ir2 91.81(7)
N1 Ir1 Ir2 126.24(19)
Cl1 Ir1 Ir2 57.28(5)
C55 Ir2 P2 105.1(2)
C55 Ir2 N2 170.6(3)
P2 Ir2 N2 84.2(2)
C55 Ir2 Cl1 79.0(3)
P2 Ir2 Cl1 108.47(8)
N2 Ir2 Cl1 99.7(2)
C55 Ir2 Ir1 49.1(2)
P2 Ir2 Ir1 151.65(7)
N2 Ir2 Ir1 122.2(2)
Cl1 Ir2 Ir1 60.44(5)
Ir2 Cl1 Ir1 62.28(5)
C1 P1 C14 102.4(5)
C1 P1 C8 109.7(4)
C14 P1 C8 104.7(4)
C1 P1 Ir1 104.6(3)
C14 P1 Ir1 118.4(3)
C8 P1 Ir1 116.0(3)
C27 P2 C34 107.8(4)
C27 P2 C40 101.9(4)
C34 P2 C40 105.7(4)
C27 P2 Ir2 104.8(3)
C34 P2 Ir2 115.5(3)
C40 P2 Ir2 119.7(3)
C49 Si1 C48 108.7(5)
C49 Si1 Cl2 109.3(3)
C48 Si1 Cl2 98.8(3)
C49 Si1 Ir1 104.0(3)
C48 Si1 Ir1 119.1(3)
Cl2 Si1 Ir1 116.71(15)
C26 N1 C25 109.2(8)
C26 N1 C2 108.1(8)
C25 N1 C2 110.2(8)
C26 N1 Ir1 108.7(6)
C25 N1 Ir1 109.0(6)
C2 N1 Ir1 111.5(5)
C28 N2 C46 108.1(8)
C28 N2 C47 111.2(7)
C46 N2 C47 108.0(9)
C28 N2 Ir2 112.6(6)
C46 N2 Ir2 108.0(6)
C47 N2 Ir2 108.8(6)
C6 C1 C2 120.0(9)
C6 C1 P1 124.4(8)
C2 C1 P1 115.5(7)
C3 C2 C1 118.8(9)
C3 C2 N1 119.1(9)
C1 C2 N1 122.0(8)
C4 C3 C2 119.7(10)
C4 C3 H1 120.1
C2 C3 H1 120.1
C5 C4 C3 122.8(10)
C5 C4 H2 118.6
C3 C4 H2 118.6
C4 C5 C6 116.3(10)
C4 C5 C7 122.2(11)
C6 C5 C7 121.0(12)
C1 C6 C5 122.1(11)
C1 C6 H3 118.9
C5 C6 H3 118.9
C5 C7 H4 109.5
C5 C7 H5 109.5
H4 C7 H5 109.5
C5 C7 H6 109.5
H4 C7 H6 109.5
H5 C7 H6 109.5
C9 C8 C13 111.1(7)
C9 C8 P1 120.9(6)
C13 C8 P1 111.6(6)
C9 C8 H7 103.7
C13 C8 H7 103.7
P1 C8 H7 103.7
C8 C9 C10 109.0(8)
C8 C9 H8 109.9
C10 C9 H8 109.9
C8 C9 H9 109.9
C10 C9 H9 109.9
H8 C9 H9 108.3
C11 C10 C9 111.6(8)
C11 C10 H10 109.3
C9 C10 H10 109.3
C11 C10 H11 109.3
C9 C10 H11 109.3
H10 C10 H11 108.0
C10 C11 C12 111.5(8)
C10 C11 H12 109.3
C12 C11 H12 109.3
C10 C11 H13 109.3
C12 C11 H13 109.3
H12 C11 H13 108.0
C13 C12 C11 112.3(8)
C13 C12 H14 109.1
C11 C12 H14 109.1
C13 C12 H15 109.1
C11 C12 H15 109.1
H14 C12 H15 107.9
C12 C13 C8 110.6(8)
C12 C13 H16 109.5
C8 C13 H16 109.5
C12 C13 H17 109.5
C8 C13 H17 109.5
H16 C13 H17 108.1
C15 C14 C24 101.3(13)
C15 C14 C20 79.6(12)
C24 C14 C20 112.9(13)
C15 C14 C19 110.6(12)
C24 C14 C19 97.4(12)
C20 C14 C19 32.2(9)
C15 C14 P1 115.9(11)
C24 C14 P1 122.7(10)
C20 C14 P1 115.4(10)
C19 C14 P1 107.3(9)
C15 C14 H18 107.6
C24 C14 H18 15.6
C20 C14 H18 127.6
C19 C14 H18 107.6
P1 C14 H18 107.6
C15 C14 H19 21.8
C24 C14 H19 100.1
C20 C14 H19 100.1
C19 C14 H19 131.9
P1 C14 H19 100.1
H18 C14 H19 100.6
C14 C15 C16 109.8(17)
C17 C16 C15 111(2)
C16 C17 C18 112(2)
C17 C18 C19 110(2)
C18 C19 C14 107.9(14)
C14 C20 C21 113.3(16)
C22 C21 C20 109.9(18)
C21 C22 C23 109(2)
C24 C23 C22 112.0(19)
C14 C24 C23 113.4(16)
N1 C25 H20 109.5
N1 C25 H21 109.5
H20 C25 H21 109.5
N1 C25 H22 109.5
H20 C25 H22 109.5
H21 C25 H22 109.5
N1 C26 H23 109.5
N1 C26 H24 109.5
H23 C26 H24 109.5
N1 C26 H25 109.5
H23 C26 H25 109.5
H24 C26 H25 109.5
C32 C27 C28 118.3(8)
C32 C27 P2 123.9(8)
C28 C27 P2 117.4(7)
C29 C28 C27 120.1(9)
C29 C28 N2 119.4(9)
C27 C28 N2 120.5(8)
C28 C29 C30 120.0(10)
C28 C29 H26 120.0
C30 C29 H26 120.0
C31 C30 C29 121.2(9)
C31 C30 H27 119.4
C29 C30 H27 119.4
C32 C31 C30 117.8(9)
C32 C31 C33 121.8(10)
C30 C31 C33 120.4(9)
C31 C32 C27 122.7(9)
C31 C32 H28 118.7
C27 C32 H28 118.7
C31 C33 H29 109.5
C31 C33 H30 109.5
H29 C33 H30 109.5
C31 C33 H31 109.5
H29 C33 H31 109.5
H30 C33 H31 109.5
C35 C34 C39 109.2(9)
C35 C34 P2 112.5(7)
C39 C34 P2 118.4(7)
C35 C34 H32 105.2
C39 C34 H32 105.2
P2 C34 H32 105.2
C34 C35 C36 110.7(9)
C34 C35 H33 109.5
C36 C35 H33 109.5
C34 C35 H34 109.5
C36 C35 H34 109.5
H33 C35 H34 108.1
C37 C36 C35 112.1(9)
C37 C36 H35 109.2
C35 C36 H35 109.2
C37 C36 H36 109.2
C35 C36 H36 109.2
H35 C36 H36 107.9
C36 C37 C38 110.9(9)
C36 C37 H37 109.5
C38 C37 H37 109.5
C36 C37 H38 109.5
C38 C37 H38 109.5
H37 C37 H38 108.0
C37 C38 C39 112.9(9)
C37 C38 H39 109.0
C39 C38 H39 109.0
C37 C38 H40 109.0
C39 C38 H40 109.0
H39 C38 H40 107.8
C38 C39 C34 109.6(8)
C38 C39 H41 109.8
C34 C39 H41 109.8
C38 C39 H42 109.8
C34 C39 H42 109.8
H41 C39 H42 108.2
C41 C40 C45 110.7(9)
C41 C40 P2 110.9(6)
C45 C40 P2 112.2(7)
C41 C40 H43 107.6
C45 C40 H43 107.6
P2 C40 H43 107.6
C40 C41 C42 111.9(8)
C40 C41 H44 109.2
C42 C41 H44 109.2
C40 C41 H45 109.2
C42 C41 H45 109.2
H44 C41 H45 107.9
C43 C42 C41 110.2(10)
C43 C42 H46 109.6
C41 C42 H46 109.6
C43 C42 H47 109.6
C41 C42 H47 109.6
H46 C42 H47 108.1
C42 C43 C44 112.3(11)
C42 C43 H48 109.1
C44 C43 H48 109.1
C42 C43 H49 109.1
C44 C43 H49 109.1
H48 C43 H49 107.9
C43 C44 C45 111.1(9)
C43 C44 H50 109.4
C45 C44 H50 109.4
C43 C44 H51 109.4
C45 C44 H51 109.4
H50 C44 H51 108.0
C40 C45 C44 110.6(9)
C40 C45 H52 109.5
C44 C45 H52 109.5
C40 C45 H53 109.5
C44 C45 H53 109.5
H52 C45 H53 108.1
N2 C46 H54 109.5
N2 C46 H55 109.5
H54 C46 H55 109.5
N2 C46 H56 109.5
H54 C46 H56 109.5
H55 C46 H56 109.5
N2 C47 H57 109.5
N2 C47 H58 109.5
H57 C47 H58 109.5
N2 C47 H59 109.5
H57 C47 H59 109.5
H58 C47 H59 109.5
Si1 C48 H60 109.5
Si1 C48 H61 109.5
H60 C48 H61 109.5
Si1 C48 H62 109.5
H60 C48 H62 109.5
H61 C48 H62 109.5
C54 C49 C50 118.7(9)
C54 C49 Si1 130.6(7)
C50 C49 Si1 110.7(7)
C51 C50 C49 119.1(9)
C51 C50 C55 120.2(9)
C49 C50 C55 120.8(8)
C50 C51 C52 122.1(9)
C50 C51 H63 119.0
C52 C51 H63 119.0
C53 C52 C51 118.1(9)
C53 C52 C57 120.9(9)
C51 C52 C57 121.0(9)
C52 C53 C54 122.1(10)
C52 C53 H64 119.0
C54 C53 H64 119.0
C53 C54 C49 119.8(10)
C53 C54 C56 119.2(10)
C49 C54 C56 121.0(9)
C50 C55 Ir1 118.0(6)
C50 C55 Ir2 117.5(7)
Ir1 C55 Ir2 81.8(3)
C50 C55 H65 112.1
Ir1 C55 H65 112.1
Ir2 C55 H65 112.1
C54 C56 H66 109.5
C54 C56 H67 109.5
H66 C56 H67 109.5
C54 C56 H68 109.5
H66 C56 H68 109.5
H67 C56 H68 109.5
C52 C57 H69 109.5
C52 C57 H70 109.5
H69 C57 H70 109.5
C52 C57 H71 109.5
H69 C57 H71 109.5
H70 C57 H71 109.5
C63 C58 C59 118.5(13)
C63 C58 C64 119.7(14)
C59 C58 C64 121.8(13)
C60 C59 C58 121.4(13)
C60 C59 H72 119.3
C58 C59 H72 119.3
C61 C60 C59 118.8(16)
C61 C60 H73 120.6
C59 C60 H73 120.6
C60 C61 C62 120.9(16)
C60 C61 H74 119.5
C62 C61 H74 119.5
C63 C62 C61 119.8(15)
C63 C62 H75 120.1
C61 C62 H75 120.1
C62 C63 C58 120.6(16)
C62 C63 H76 119.7
C58 C63 H76 119.7
C58 C64 H77 109.5
C58 C64 H78 109.5
H77 C64 H78 109.5
C58 C64 H79 109.5
H77 C64 H79 109.5
H78 C64 H79 109.5

loop_
_geom_bond_atom_site_label_1
_geom_bond_atom_site_label_2
_geom_bond_distance
Ir1 C55 2.073(9)
Ir1 P1 2.257(2)
Ir1 Si1 2.281(3)
Ir1 N1 2.297(8)
Ir1 Cl1 2.668(2)
Ir1 Ir2 2.7155(5)
Ir2 C55 2.075(9)
Ir2 P2 2.207(2)
Ir2 N2 2.294(8)
Ir2 Cl1 2.581(3)
Cl2 Si1 2.150(4)
P1 C1 1.848(9)
P1 C14 1.868(10)
P1 C8 1.868(8)
P2 C27 1.821(9)
P2 C34 1.846(10)
P2 C40 1.856(9)
Si1 C49 1.880(10)
Si1 C48 1.929(10)
N1 C26 1.488(12)
N1 C25 1.488(13)
N1 C2 1.495(12)
N2 C28 1.472(12)
N2 C46 1.485(13)
N2 C47 1.496(13)
C1 C6 1.369(14)
C1 C2 1.420(13)
C2 C3 1.401(13)
C3 C4 1.394(15)
C3 H1 0.9500
C4 C5 1.388(16)
C4 H2 0.9500
C5 C6 1.429(15)
C5 C7 1.490(16)
C6 H3 0.9500
C7 H4 0.9800
C7 H5 0.9800
C7 H6 0.9800
C8 C9 1.519(12)
C8 C13 1.538(12)
C8 H7 1.0000
C9 C10 1.538(13)
C9 H8 0.9900
C9 H9 0.9900
C10 C11 1.509(13)
C10 H10 0.9900
C10 H11 0.9900
C11 C12 1.510(13)
C11 H12 0.9900
C11 H13 0.9900
C12 C13 1.503(13)
C12 H14 0.9900
C12 H15 0.9900
C13 H16 0.9900
C13 H17 0.9900
C14 C15 1.43(2)
C14 C24 1.51(2)
C14 C20 1.53(2)
C14 C19 1.63(2)
C14 H18 1.0000
C14 H19 1.0000
C15 C16 1.54(3)
C16 C17 1.52(4)
C17 C18 1.54(4)
C18 C19 1.56(3)
C20 C21 1.65(3)
C21 C22 1.49(4)
C22 C23 1.60(3)
C23 C24 1.53(3)
C25 H20 0.9800
C25 H21 0.9800
C25 H22 0.9800
C26 H23 0.9800
C26 H24 0.9800
C26 H25 0.9800
C27 C32 1.397(13)
C27 C28 1.404(14)
C28 C29 1.383(13)
C29 C30 1.400(15)
C29 H26 0.9500
C30 C31 1.388(15)
C30 H27 0.9500
C31 C32 1.384(14)
C31 C33 1.504(14)
C32 H28 0.9500
C33 H29 0.9800
C33 H30 0.9800
C33 H31 0.9800
C34 C35 1.532(14)
C34 C39 1.542(13)
C34 H32 1.0000
C35 C36 1.538(15)
C35 H33 0.9900
C35 H34 0.9900
C36 C37 1.508(15)
C36 H35 0.9900
C36 H36 0.9900
C37 C38 1.530(16)
C37 H37 0.9900
C37 H38 0.9900
C38 C39 1.532(14)
C38 H39 0.9900
C38 H40 0.9900
C39 H41 0.9900
C39 H42 0.9900
C40 C41 1.497(14)
C40 C45 1.538(13)
C40 H43 1.0000
C41 C42 1.556(14)
C41 H44 0.9900
C41 H45 0.9900
C42 C43 1.494(17)
C42 H46 0.9900
C42 H47 0.9900
C43 C44 1.513(19)
C43 H48 0.9900
C43 H49 0.9900
C44 C45 1.547(16)
C44 H50 0.9900
C44 H51 0.9900
C45 H52 0.9900
C45 H53 0.9900
C46 H54 0.9800
C46 H55 0.9800
C46 H56 0.9800
C47 H57 0.9800
C47 H58 0.9800
C47 H59 0.9800
C48 H60 0.9800
C48 H61 0.9800
C48 H62 0.9800
C49 C54 1.415(14)
C49 C50 1.418(13)
C50 C51 1.394(13)
C50 C55 1.493(13)
C51 C52 1.399(14)
C51 H63 0.9500
C52 C53 1.379(15)
C52 C57 1.509(13)
C53 C54 1.393(14)
C53 H64 0.9500
C54 C56 1.520(14)
C55 H65 1.0000
C56 H66 0.9800
C56 H67 0.9800
C56 H68 0.9800
C57 H69 0.9800
C57 H70 0.9800
C57 H71 0.9800
C58 C63 1.380(19)
C58 C59 1.398(17)
C58 C64 1.497(18)
C59 C60 1.385(18)
C59 H72 0.9500
C60 C61 1.37(2)
C60 H73 0.9500
C61 C62 1.39(3)
C61 H74 0.9500
C62 C63 1.38(3)
C62 H75 0.9500
C63 H76 0.9500
C64 H77 0.9800
C64 H78 0.9800
C64 H79 0.9800

loop_
_geom_torsion_atom_site_label_1
_geom_torsion_atom_site_label_2
_geom_torsion_atom_site_label_3
_geom_torsion_atom_site_label_4
_geom_torsion
P1 Ir1 Ir2 C55 27.8(4)
Si1 Ir1 Ir2 C55 -79.1(4)
N1 Ir1 Ir2 C55 176.0(4)
Cl1 Ir1 Ir2 C55 101.6(4)
C55 Ir1 Ir2 P2 -28.2(4)
P1 Ir1 Ir2 P2 -0.38(18)
Si1 Ir1 Ir2 P2 -107.24(15)
N1 Ir1 Ir2 P2 147.9(3)
Cl1 Ir1 Ir2 P2 73.49(15)
C55 Ir1 Ir2 N2 175.8(4)
P1 Ir1 Ir2 N2 -156.5(3)
Si1 Ir1 Ir2 N2 96.7(3)
N1 Ir1 Ir2 N2 -8.2(3)
Cl1 Ir1 Ir2 N2 -82.6(3)
C55 Ir1 Ir2 Cl1 -101.6(4)
P1 Ir1 Ir2 Cl1 -73.87(13)
Si1 Ir1 Ir2 Cl1 179.27(9)
N1 Ir1 Ir2 Cl1 74.4(3)
C55 Ir2 Cl1 Ir1 -48.9(2)
P2 Ir2 Cl1 Ir1 -151.31(7)
N2 Ir2 Cl1 Ir1 121.7(2)
C55 Ir1 Cl1 Ir2 49.5(3)
P1 Ir1 Cl1 Ir2 145.71(7)
Si1 Ir1 Cl1 Ir2 -1.42(18)
N1 Ir1 Cl1 Ir2 -128.4(2)
C55 Ir1 P1 C1 -172.9(4)
Si1 Ir1 P1 C1 -88.8(3)
N1 Ir1 P1 C1 11.4(4)
Cl1 Ir1 P1 C1 107.6(3)
Ir2 Ir1 P1 C1 166.1(3)
C55 Ir1 P1 C14 74.0(5)
Si1 Ir1 P1 C14 158.1(4)
N1 Ir1 P1 C14 -101.7(4)
Cl1 Ir1 P1 C14 -5.5(4)
Ir2 Ir1 P1 C14 53.0(4)
C55 Ir1 P1 C8 -51.9(4)
Si1 Ir1 P1 C8 32.2(3)
N1 Ir1 P1 C8 132.4(4)
Cl1 Ir1 P1 C8 -131.4(3)
Ir2 Ir1 P1 C8 -72.9(3)
C55 Ir2 P2 C27 175.8(4)
N2 Ir2 P2 C27 -2.7(4)
Cl1 Ir2 P2 C27 -101.0(3)
Ir1 Ir2 P2 C27 -162.5(3)
C55 Ir2 P2 C34 57.3(5)
N2 Ir2 P2 C34 -121.2(4)
Cl1 Ir2 P2 C34 140.6(4)
Ir1 Ir2 P2 C34 79.0(4)
C55 Ir2 P2 C40 -70.8(5)
N2 Ir2 P2 C40 110.7(4)
Cl1 Ir2 P2 C40 12.4(4)
Ir1 Ir2 P2 C40 -49.1(4)
C55 Ir1 Si1 C49 13.2(4)
P1 Ir1 Si1 C49 -85.9(3)
N1 Ir1 Si1 C49 -170.9(4)
Cl1 Ir1 Si1 C49 62.8(4)
Ir2 Ir1 Si1 C49 61.6(3)
C55 Ir1 Si1 C48 -107.9(5)
P1 Ir1 Si1 C48 152.9(4)
N1 Ir1 Si1 C48 67.9(4)
Cl1 Ir1 Si1 C48 -58.3(4)
Ir2 Ir1 Si1 C48 -59.5(4)
C55 Ir1 Si1 Cl2 133.7(3)
P1 Ir1 Si1 Cl2 34.56(16)
N1 Ir1 Si1 Cl2 -50.4(2)
Cl1 Ir1 Si1 Cl2 -176.70(13)
Ir2 Ir1 Si1 Cl2 -177.90(14)
C55 Ir1 N1 C26 -27(4)
P1 Ir1 N1 C26 103.7(7)
Si1 Ir1 N1 C26 -159.6(6)
Cl1 Ir1 N1 C26 -4.3(7)
Ir2 Ir1 N1 C26 -59.2(7)
C55 Ir1 N1 C25 92(4)
P1 Ir1 N1 C25 -137.3(6)
Si1 Ir1 N1 C25 -40.5(6)
Cl1 Ir1 N1 C25 114.7(6)
Ir2 Ir1 N1 C25 59.8(7)
C55 Ir1 N1 C2 -146(3)
P1 Ir1 N1 C2 -15.3(6)
Si1 Ir1 N1 C2 81.4(6)
Cl1 Ir1 N1 C2 -123.4(6)
Ir2 Ir1 N1 C2 -178.2(5)
C55 Ir2 N2 C28 -171.9(19)
P2 Ir2 N2 C28 -0.8(6)
Cl1 Ir2 N2 C28 107.0(6)
Ir1 Ir2 N2 C28 168.0(5)
C55 Ir2 N2 C46 -53(2)
P2 Ir2 N2 C46 118.5(6)
Cl1 Ir2 N2 C46 -133.7(6)
Ir1 Ir2 N2 C46 -72.7(7)
C55 Ir2 N2 C47 64(2)
P2 Ir2 N2 C47 -124.5(6)
Cl1 Ir2 N2 C47 -16.7(7)
Ir1 Ir2 N2 C47 44.4(7)
C14 P1 C1 C6 -64.8(10)
C8 P1 C1 C6 46.0(10)
Ir1 P1 C1 C6 171.2(8)
C14 P1 C1 C2 116.6(8)
C8 P1 C1 C2 -132.6(7)
Ir1 P1 C1 C2 -7.5(8)
C6 C1 C2 C3 0.5(15)
P1 C1 C2 C3 179.2(8)
C6 C1 C2 N1 175.9(9)
P1 C1 C2 N1 -5.4(12)
C26 N1 C2 C3 71.6(11)
C25 N1 C2 C3 -47.7(12)
Ir1 N1 C2 C3 -169.0(8)
C26 N1 C2 C1 -103.8(10)
C25 N1 C2 C1 136.9(9)
Ir1 N1 C2 C1 15.6(11)
C1 C2 C3 C4 -1.7(16)
N1 C2 C3 C4 -177.3(9)
C2 C3 C4 C5 -0.6(17)
C3 C4 C5 C6 3.9(16)
C3 C4 C5 C7 175.8(11)
C2 C1 C6 C5 3.1(15)
P1 C1 C6 C5 -175.6(8)
C4 C5 C6 C1 -5.2(15)
C7 C5 C6 C1 -177.2(10)
C1 P1 C8 C9 -24.1(9)
C14 P1 C8 C9 85.1(8)
Ir1 P1 C8 C9 -142.3(7)
C1 P1 C8 C13 -157.6(7)
C14 P1 C8 C13 -48.3(8)
Ir1 P1 C8 C13 84.2(7)
C13 C8 C9 C10 -57.5(10)
P1 C8 C9 C10 168.8(7)
C8 C9 C10 C11 57.1(11)
C9 C10 C11 C12 -55.5(12)
C10 C11 C12 C13 54.4(12)
C11 C12 C13 C8 -54.6(11)
C9 C8 C13 C12 56.9(11)
P1 C8 C13 C12 -165.0(7)
C1 P1 C14 C15 -160.6(11)
C8 P1 C14 C15 84.9(11)
Ir1 P1 C14 C15 -46.3(12)
C1 P1 C14 C24 74.6(13)
C8 P1 C14 C24 -39.9(13)
Ir1 P1 C14 C24 -171.1(11)
C1 P1 C14 C20 -70.1(11)
C8 P1 C14 C20 175.4(11)
Ir1 P1 C14 C20 44.3(12)
C1 P1 C14 C19 -36.5(9)
C8 P1 C14 C19 -151.0(9)
Ir1 P1 C14 C19 77.9(9)
C24 C14 C15 C16 -40.3(19)
C20 C14 C15 C16 71.2(17)
C19 C14 C15 C16 62.1(19)
P1 C14 C15 C16 -175.5(12)
C14 C15 C16 C17 -60(2)
C15 C16 C17 C18 55(3)
C16 C17 C18 C19 -54(3)
C17 C18 C19 C14 54(2)
C15 C14 C19 C18 -60.7(18)
C24 C14 C19 C18 44.4(16)
C20 C14 C19 C18 -78(2)
P1 C14 C19 C18 172.0(11)
C15 C14 C20 C21 -50.7(17)
C24 C14 C20 C21 47(2)
C19 C14 C20 C21 113(3)
P1 C14 C20 C21 -164.6(13)
C14 C20 C21 C22 -53(2)
C20 C21 C22 C23 57(2)
C21 C22 C23 C24 -60(3)
C15 C14 C24 C23 34(2)
C20 C14 C24 C23 -49(2)
C19 C14 C24 C23 -78.8(18)
P1 C14 C24 C23 165.2(13)
C22 C23 C24 C14 55(2)
C34 P2 C27 C32 -56.8(9)
C40 P2 C27 C32 54.2(9)
Ir2 P2 C27 C32 179.6(8)
C34 P2 C27 C28 130.3(8)
C40 P2 C27 C28 -118.7(8)
Ir2 P2 C27 C28 6.7(8)
C32 C27 C28 C29 -1.9(15)
P2 C27 C28 C29 171.4(8)
C32 C27 C28 N2 178.3(9)
P2 C27 C28 N2 -8.4(12)
C46 N2 C28 C29 66.5(11)
C47 N2 C28 C29 -51.9(12)
Ir2 N2 C28 C29 -174.2(7)
C46 N2 C28 C27 -113.7(10)
C47 N2 C28 C27 127.9(10)
Ir2 N2 C28 C27 5.6(11)
C27 C28 C29 C30 1.9(15)
N2 C28 C29 C30 -178.2(9)
C28 C29 C30 C31 0.4(16)
C29 C30 C31 C32 -2.7(15)
C29 C30 C31 C33 178.8(10)
C30 C31 C32 C27 2.7(15)
C33 C31 C32 C27 -178.8(10)
C28 C27 C32 C31 -0.4(15)
P2 C27 C32 C31 -173.3(8)
C27 P2 C34 C35 -49.4(8)
C40 P2 C34 C35 -157.9(7)
Ir2 P2 C34 C35 67.4(7)
C27 P2 C34 C39 79.5(9)
C40 P2 C34 C39 -28.9(9)
Ir2 P2 C34 C39 -163.6(7)
C39 C34 C35 C36 59.1(11)
P2 C34 C35 C36 -167.3(7)
C34 C35 C36 C37 -57.0(13)
C35 C36 C37 C38 52.9(14)
C36 C37 C38 C39 -53.4(13)
C37 C38 C39 C34 56.4(12)
C35 C34 C39 C38 -58.5(11)
P2 C34 C39 C38 171.0(7)
C27 P2 C40 C41 175.2(7)
C34 P2 C40 C41 -72.3(8)
Ir2 P2 C40 C41 60.2(8)
C27 P2 C40 C45 50.8(8)
C34 P2 C40 C45 163.4(7)
Ir2 P2 C40 C45 -64.1(8)
C45 C40 C41 C42 -56.2(12)
P2 C40 C41 C42 178.6(8)
C40 C41 C42 C43 56.3(13)
C41 C42 C43 C44 -55.6(14)
C42 C43 C44 C45 55.9(14)
C41 C40 C45 C44 55.3(11)
P2 C40 C45 C44 179.8(8)
C43 C44 C45 C40 -54.7(13)
C48 Si1 C49 C54 -59.7(11)
Cl2 Si1 C49 C54 47.2(11)
Ir1 Si1 C49 C54 172.5(9)
C48 Si1 C49 C50 119.6(7)
Cl2 Si1 C49 C50 -133.6(6)
Ir1 Si1 C49 C50 -8.3(8)
C54 C49 C50 C51 -6.2(14)
Si1 C49 C50 C51 174.5(8)
C54 C49 C50 C55 174.4(9)
Si1 C49 C50 C55 -5.0(12)
C49 C50 C51 C52 3.7(15)
C55 C50 C51 C52 -176.9(9)
C50 C51 C52 C53 0.2(15)
C50 C51 C52 C57 -179.4(10)
C51 C52 C53 C54 -1.5(16)
C57 C52 C53 C54 178.1(11)
C52 C53 C54 C49 -1.2(17)
C52 C53 C54 C56 178.5(10)
C50 C49 C54 C53 5.0(15)
Si1 C49 C54 C53 -175.8(9)
C50 C49 C54 C56 -174.7(10)
Si1 C49 C54 C56 4.5(16)
C51 C50 C55 Ir1 -160.9(7)
C49 C50 C55 Ir1 18.5(12)
C51 C50 C55 Ir2 103.7(9)
C49 C50 C55 Ir2 -76.9(10)
P1 Ir1 C55 C50 78.4(7)
Si1 Ir1 C55 C50 -18.3(7)
N1 Ir1 C55 C50 -152(3)
Cl1 Ir1 C55 C50 -174.6(7)
Ir2 Ir1 C55 C50 -116.8(8)
P1 Ir1 C55 Ir2 -164.8(2)
Si1 Ir1 C55 Ir2 98.6(3)
N1 Ir1 C55 Ir2 -35(4)
Cl1 Ir1 C55 Ir2 -57.8(2)
P2 Ir2 C55 C50 -76.0(7)
N2 Ir2 C55 C50 95(2)
Cl1 Ir2 C55 C50 177.6(7)
Ir1 Ir2 C55 C50 117.4(8)
P2 Ir2 C55 Ir1 166.58(18)
N2 Ir2 C55 Ir1 -23(2)
Cl1 Ir2 C55 Ir1 60.2(2)
C63 C58 C59 C60 3.5(18)
C64 C58 C59 C60 -174.7(12)
C58 C59 C60 C61 -2.1(19)
C59 C60 C61 C62 0(2)
C60 C61 C62 C63 1(2)
C61 C62 C63 C58 1(2)
C59 C58 C63 C62 -2.9(19)
C64 C58 C63 C62 175.4(13)
